data_4513225
loop_
_publ_author_name
'Posner, Shai R.'
'Lorson, Logan C.'
'Gell, Aaron R.'
'Foxman, Bruce M.'

_publ_section_title
;
 Experimental Establishment of Mother--Daughter Orientation Relationships
 and Twinning Effects in Phase Transitions: A Great Legacy from Jack
 Gougoutas and Peggy Etter
;
_journal_issue 7
_journal_name_full 'Crystal Growth &amp; Design'
_journal_page_first 3407
_journal_paper_doi 10.1021/acs.cgd.5b00487
_journal_volume 15
_journal_year 2015
_chemical_formula_moiety 'C10 H10 Fe, B F4'
_chemical_formula_sum 'C10 H10 B F4 Fe'
_chemical_formula_weight 272.84
_space_group_IT_number 66
_symmetry_cell_setting orthorhombic
_symmetry_space_group_name_Hall '-C 2 2c'
_symmetry_space_group_name_H-M 'C c c m'
_atom_sites_solution_hydrogens difmap
_atom_sites_solution_primary other
_audit_creation_date 2015-03-04
_audit_creation_method CRYSTALS_ver_14.61
_cell_angle_alpha 90
_cell_angle_beta 90
_cell_angle_gamma 90
_cell_formula_units_Z 4
_cell_length_a 7.4665(4)
_cell_length_b 11.9467(5)
_cell_length_c 12.0974(7)
_cell_measurement_reflns_used 1506
_cell_measurement_temperature 173
_cell_measurement_theta_max 28
_cell_measurement_theta_min 3
_cell_volume 1079.09(10)
_computing_cell_refinement 'Apex2 (Bruker AXS, 2006)'
_computing_data_collection 'Apex2 (Bruker AXS, 2006)'
_computing_data_reduction 'Apex2 (Bruker AXS, 2006)'
_computing_molecular_graphics 'CAMERON (Watkin et al., 1996)'
_computing_publication_material 'CRYSTALS (Betteridge et al., 2003)'
_computing_structure_refinement 'CRYSTALS (Betteridge et al., 2003)'
_computing_structure_solution 'Superflip (Palatinus & Chapuis, 2007)'
_diffrn_ambient_temperature 173
_diffrn_measured_fraction_theta_full 0.999
_diffrn_measured_fraction_theta_max 0.999
_diffrn_measurement_device Area
_diffrn_measurement_device_type 'Bruker Kappa Apex2'
_diffrn_measurement_method '\f & \w scans'
_diffrn_radiation_monochromator graphite
_diffrn_radiation_type 'Mo K\a'
_diffrn_radiation_wavelength 0.71073
_diffrn_reflns_av_R_equivalents 0.017
_diffrn_reflns_limit_h_max 8
_diffrn_reflns_limit_h_min -9
_diffrn_reflns_limit_k_max 15
_diffrn_reflns_limit_k_min -15
_diffrn_reflns_limit_l_max 15
_diffrn_reflns_limit_l_min -13
_diffrn_reflns_number 3580
_diffrn_reflns_theta_full 27.970
_diffrn_reflns_theta_max 27.970
_diffrn_reflns_theta_min 3.368
_diffrn_standards_number 0
_exptl_absorpt_coefficient_mu 1.417
_exptl_absorpt_correction_T_max 0.83
_exptl_absorpt_correction_T_min 0.76
_exptl_absorpt_correction_type numerical
_exptl_absorpt_process_details
; 
 Analytical Absorption (De Meulenaer & Tompa, 1965) 
;
_exptl_crystal_colour 'dark red'
_exptl_crystal_density_diffrn 1.679
_exptl_crystal_density_method 'not measured'
_exptl_crystal_description prism
_exptl_crystal_F_000 548
_exptl_crystal_size_max 0.340
_exptl_crystal_size_mid 0.190
_exptl_crystal_size_min 0.130
_refine_diff_density_max 0.35
_refine_diff_density_min -0.64
_refine_ls_extinction_method None
_refine_ls_goodness_of_fit_ref 1.0413
_refine_ls_hydrogen_treatment constr
_refine_ls_matrix_type full
_refine_ls_number_parameters 42
_refine_ls_number_reflns 689
_refine_ls_number_restraints 0
_refine_ls_R_factor_all 0.0495
_refine_ls_R_factor_gt 0.0419
_refine_ls_shift/su_max 0.0000736
_refine_ls_shift/su_mean 0.0000233
_refine_ls_structure_factor_coef Fsqd
_refine_ls_weighting_details
;
 Method= Modified Sheldrick 
 w=1/[\s^2^(F^2^) + ( 0.05P)^2^ + 1.78P] 
 ,where P=(max(Fo^2^,0) + 2Fc^2^)/3 
;
_refine_ls_weighting_scheme calc
_refine_ls_wR_factor_all 0.1127
_refine_ls_wR_factor_gt 0.1018
_refine_ls_wR_factor_ref 0.1127
_reflns_limit_h_max 9
_reflns_limit_h_min 0
_reflns_limit_k_max 15
_reflns_limit_k_min 0
_reflns_limit_l_max 15
_reflns_limit_l_min 0
_reflns_number_gt 562
_reflns_number_total 689
_reflns_threshold_expression I>2.0\s(I)
_oxford_diffrn_Wilson_B_factor 3.62
_oxford_diffrn_Wilson_scale 47.32
_oxford_refine_ls_r_factor_ref 0.0495
_oxford_refine_ls_scale 0.1802(3)
_oxford_reflns_number_all 689
_oxford_reflns_threshold_expression_ref I>-10.0\s(I)
_oxford_structure_analysis_title 'FcBF4_2_0m in Cccm'
_cod_data_source_file cg5b00487_si_002.cif
_cod_data_source_block 2_I
_cod_depositor_comments
;
The following automatic conversions were performed:

'_atom_sites_solution_primary' value 'Other' changed to 'other'
according to
/usr/data/users/saulius/crontab/automatic-downloads/rss-feeds/ACS/lib/dictionaries/cif_core.dic
dictionary named 'cif_core.dic' version 2.4.2 from 2011-04-26.

Automatic conversion script
Id: cif_fix_values 3271 2015-04-21 07:52:19Z andrius 

 Adding full bibliography for 4513225--4513231.cif.
;
_cod_original_cell_volume 1079.09(6)
_cod_original_sg_symbol_H-M 'C c c m '
_cod_original_formula_sum 'C10 H10 B1 F4 Fe1'
_cod_database_code 4513225

loop_
_symmetry_equiv_pos_as_xyz
x,y,z
-x,-y,-z
x+1/2,y+1/2,z
-x+1/2,-y+1/2,-z
x,-y,z+1/2
-x,y,-z+1/2
x+1/2,-y+1/2,z+1/2
-x+1/2,y+1/2,-z+1/2
-x,-y,z
x,y,-z
-x+1/2,-y+1/2,z
x+1/2,y+1/2,-z
x,-y,-z+1/2
-x,y,z+1/2
x+1/2,-y+1/2,-z+1/2
-x+1/2,y+1/2,z+1/2

loop_
_atom_site_label
_atom_site_type_symbol
_atom_site_fract_x
_atom_site_fract_y
_atom_site_fract_z
_atom_site_U_iso_or_equiv
_atom_site_occupancy
_atom_site_adp_type
_atom_site_refinement_flags_posn
_atom_site_refinement_flags_adp
Fe1 Fe 0.2500 0.2500 0.5000 0.0681 1.0000 Uani S T
F1 F -0.1068(3) 0.0667(2) 0.3145(2) 0.1290 1.0000 Uani . .
C1 C 0.1906(5) 0.4202(3) 0.500000(7) 0.0634 1.0000 Uani S T
C2 C -0.0029(4) 0.2885(2) 0.4415(4) 0.1165 1.0000 Uani . .
C3 C 0.1182(3) 0.3715(3) 0.4055(3) 0.0798 1.0000 Uani . .
B1 B 0.0000 0.0000 0.2500 0.0837 1.0000 Uani S T
H21 H -0.0690 0.2426 0.3922 0.1397 1.0000 Uiso R .
H31 H 0.1485 0.3886 0.3281 0.0964 1.0000 Uiso R .
H1 H 0.2812 0.4795 0.5000 0.0759 1.0000 Uiso RS .

loop_
_atom_site_aniso_label
_atom_site_aniso_U_11
_atom_site_aniso_U_22
_atom_site_aniso_U_33
_atom_site_aniso_U_23
_atom_site_aniso_U_13
_atom_site_aniso_U_12
Fe1 0.0285(4) 0.0340(4) 0.1419(9) 0.0000 0.0000 0.0066(2)
F1 0.164(2) 0.1063(16) 0.1166(17) -0.0508(14) 0.0492(16) -0.0377(15)
C1 0.0466(18) 0.0388(16) 0.105(3) 0.0000 0.0000 0.0125(14)
C2 0.0396(12) 0.0588(14) 0.251(6) -0.039(2) -0.035(2) 0.0181(12)
C3 0.0533(15) 0.0610(15) 0.125(3) -0.0121(17) -0.0205(17) 0.0227(13)
B1 0.110(6) 0.074(4) 0.067(4) 0.0000 0.0000 0.0000

loop_
_atom_type_symbol
_atom_type_scat_dispersion_real
_atom_type_scat_dispersion_imag
_atom_type_scat_Cromer_Mann_a1
_atom_type_scat_Cromer_Mann_b1
_atom_type_scat_Cromer_Mann_a2
_atom_type_scat_Cromer_Mann_b2
_atom_type_scat_Cromer_Mann_a3
_atom_type_scat_Cromer_Mann_b3
_atom_type_scat_Cromer_Mann_a4
_atom_type_scat_Cromer_Mann_b4
_atom_type_scat_Cromer_Mann_c
_atom_type_scat_source
C 0.0033 0.0016 2.3100 20.8439 1.0200 10.2075 1.5886 0.5687 0.8650 51.6512 0.2156 'International Tables Vol C 4.2.6.8 and 6.1.1.4'
H 0.0000 0.0000 0.4930 10.5109 0.3229 26.1257 0.1402 3.1424 0.0408 57.7998 0.0030 'International Tables Vol C 4.2.6.8 and 6.1.1.4'
B 0.0013 0.0007 2.0545 23.2185 1.3326 1.0210 1.0979 60.3498 0.7068 0.1403 -0.1932 'International Tables Vol C 4.2.6.8 and 6.1.1.4'
F 0.0171 0.0103 3.5392 10.2825 2.6412 4.2944 1.5170 0.2615 1.0243 26.1476 0.2776 'International Tables Vol C 4.2.6.8 and 6.1.1.4'
Fe 0.3463 0.8444 11.7695 4.7611 7.3573 0.3072 3.5222 15.3535 2.3045 76.8805 1.0369 'International Tables Vol C 4.2.6.8 and 6.1.1.4'

loop_
_geom_angle_atom_site_label_1
_geom_angle_site_symmetry_1
_geom_angle_atom_site_label_2
_geom_angle_atom_site_label_3
_geom_angle_site_symmetry_3
_geom_angle
_geom_angle_publ_flag
C3 11_555 Fe1 C3 10_556 179.995 yes
C3 11_555 Fe1 C3 4_556 66.2(2) yes
C3 10_556 Fe1 C3 4_556 113.8(2) yes
C3 11_555 Fe1 C1 4_556 38.96(11) yes
C3 10_556 Fe1 C1 4_556 141.04(11) yes
C3 4_556 Fe1 C1 4_556 38.96(11) yes
C3 11_555 Fe1 C2 10_556 140.38(13) yes
C3 10_556 Fe1 C2 10_556 39.62(13) yes
C3 4_556 Fe1 C2 10_556 113.38(14) yes
C1 4_556 Fe1 C2 10_556 114.33(13) yes
C3 11_555 Fe1 C2 11_555 39.62(13) yes
C3 10_556 Fe1 C2 11_555 140.38(13) yes
C3 4_556 Fe1 C2 11_555 66.62(14) yes
C1 4_556 Fe1 C2 11_555 65.67(13) yes
C2 10_556 Fe1 C2 11_555 179.994 yes
C3 11_555 Fe1 C2 4_556 66.62(14) yes
C3 10_556 Fe1 C2 4_556 113.38(14) yes
C3 4_556 Fe1 C2 4_556 39.62(13) yes
C1 4_556 Fe1 C2 4_556 65.67(13) yes
C2 10_556 Fe1 C2 4_556 140.0(3) yes
C3 11_555 Fe1 C1 . 141.04(11) yes
C3 10_556 Fe1 C1 . 38.96(11) yes
C3 4_556 Fe1 C1 . 141.04(11) yes
C1 4_556 Fe1 C1 . 179.994 yes
C2 10_556 Fe1 C1 . 65.67(13) yes
C3 11_555 Fe1 C2 . 113.38(14) yes
C3 10_556 Fe1 C2 . 66.62(14) yes
C3 4_556 Fe1 C2 . 140.38(13) yes
C1 4_556 Fe1 C2 . 114.33(13) yes
C2 10_556 Fe1 C2 . 40.0(3) yes
C3 11_555 Fe1 C3 . 113.8(2) yes
C3 10_556 Fe1 C3 . 66.2(2) yes
C3 4_556 Fe1 C3 . 179.995 yes
C1 4_556 Fe1 C3 . 141.04(11) yes
C2 10_556 Fe1 C3 . 66.62(14) yes
C2 11_555 Fe1 C2 4_556 40.0(3) yes
C2 11_555 Fe1 C1 . 114.33(13) yes
C2 4_556 Fe1 C1 . 114.33(13) yes
C2 11_555 Fe1 C2 . 140.0(3) yes
C2 4_556 Fe1 C2 . 179.994 yes
C1 . Fe1 C2 . 65.67(13) yes
C2 11_555 Fe1 C3 . 113.38(14) yes
C2 4_556 Fe1 C3 . 140.38(13) yes
C1 . Fe1 C3 . 38.96(11) yes
C2 . Fe1 C3 . 39.62(13) yes
Fe1 . C1 C3 10_556 71.02(18) yes
Fe1 . C1 C3 . 71.02(18) yes
C3 10_556 C1 C3 . 110.4(4) yes
Fe1 . C1 H1 . 124.0 no
C3 10_556 C1 H1 . 124.8 no
C3 . C1 H1 . 124.8 no
C2 10_556 C2 Fe1 . 70.00(13) yes
C2 10_556 C2 C3 . 108.0(2) yes
Fe1 . C2 C3 . 71.16(16) yes
C2 10_556 C2 H21 . 129.0 no
Fe1 . C2 H21 . 124.1 no
C3 . C2 H21 . 123.0 no
Fe1 . C3 C2 . 69.22(19) yes
Fe1 . C3 C1 . 70.02(19) yes
C2 . C3 C1 . 106.8(4) yes
Fe1 . C3 H31 . 123.7 no
C2 . C3 H31 . 125.9 no
C1 . C3 H31 . 127.2 no
F1 9_555 B1 F1 6_555 108.9(2) yes
F1 9_555 B1 F1 . 110.6(2) yes
F1 6_555 B1 F1 . 109.0(2) yes
F1 9_555 B1 F1 13_555 109.0(2) yes
F1 6_555 B1 F1 13_555 110.6(2) yes
F1 . B1 F1 13_555 108.9(2) yes

loop_
_geom_bond_atom_site_label_1
_geom_bond_atom_site_label_2
_geom_bond_site_symmetry_2
_geom_bond_distance
_geom_bond_publ_flag
Fe1 C3 11_555 2.094(3) yes
Fe1 C3 10_556 2.094(3) yes
Fe1 C3 4_556 2.094(3) yes
Fe1 C1 4_556 2.081(3) yes
Fe1 C2 10_556 2.068(3) yes
Fe1 C2 11_555 2.068(3) yes
Fe1 C2 4_556 2.068(3) yes
Fe1 C1 . 2.081(3) yes
Fe1 C2 . 2.068(3) yes
Fe1 C3 . 2.094(3) yes
F1 B1 . 1.371(2) yes
C1 C3 10_556 1.392(4) yes
C1 C3 . 1.392(4) yes
C1 H1 . 0.979 no
C2 C2 10_556 1.415(10) yes
C2 C3 . 1.411(5) yes
C2 H21 . 0.949 no
C3 H31 . 0.985 no
